data_7056820
loop_
_publ_author_name
'Lozano-Gonzalez, Mariana'
'Ram\'irez-Apan, Mar\'ia Teresa'
'Nieto-Camacho, Antonio'
'Toscano, Ruben Alfredo'
'Sanchez-Sandoval, Ana Laura'
'Alvarez-Toledano, Cecilio'

_publ_section_title
;
 Anticarcinogenic and metal chelation properties of novel
 hydroxybenzylidene-1-indanone derivatives in the U-251 glioblastoma cell
 line
;
_journal_issue 5
_journal_name_full 'New Journal of Chemistry'
_journal_page_first 3878
_journal_paper_doi 10.1039/C7NJ04266C
_journal_volume 42
_journal_year 2018
_chemical_formula_moiety 'C15 H11 N O2'
_chemical_formula_sum 'C15 H11 N O2'
_chemical_formula_weight 237.25
_space_group_crystal_system monoclinic
_space_group_IT_number 15
_space_group_name_Hall '-C 2yc'
_space_group_name_H-M_alt 'C 1 2/c 1'
_symmetry_space_group_name_Hall '-C 2yc'
_symmetry_space_group_name_H-M 'C 1 2/c 1'
_atom_sites_solution_hydrogens mixed
_atom_sites_solution_primary direct
_atom_sites_solution_secondary difmap
_audit_creation_method SHELXL-2014/7
_audit_update_record
;
2017-11-03 deposited with the CCDC.
2017-12-15 downloaded from the CCDC.
;
_cell_angle_alpha 90
_cell_angle_beta 133.6940(10)
_cell_angle_gamma 90
_cell_formula_units_Z 8
_cell_length_a 20.7006(7)
_cell_length_b 10.2318(3)
_cell_length_c 14.8913(5)
_cell_measurement_reflns_used 9995
_cell_measurement_temperature 298(2)
_cell_measurement_theta_max 27.34
_cell_measurement_theta_min 2.41
_cell_volume 2280.50(13)
_computing_cell_refinement 'APEX2 v2012.10.0(Bruker, 2012)'
_computing_data_collection 'APEX2 v2012.10.0(Bruker, 2012)'
_computing_data_reduction 'SAINT V8.27B (Bruker, 2012)'
_computing_molecular_graphics 'XP V 5.1 (Bruker, 1998)'
_computing_publication_material 'CIFTAB V 2013/2 (Sheldrick, 2013)'
_computing_structure_refinement 'SHELXL-2014/7 (Sheldrick, 2014)'
_computing_structure_solution 'SHELXS-2012 (Bruker, 2013)'
_diffrn_ambient_temperature 298(2)
_diffrn_detector_area_resol_mean 8.333
_diffrn_measured_fraction_theta_full 1.000
_diffrn_measured_fraction_theta_max 0.998
_diffrn_measurement_device_type 'Bruker Smart Apex CCD diffractometer 01-670-01'
_diffrn_measurement_method \w-scans
_diffrn_radiation_monochromator graphite
_diffrn_radiation_type MoK\a
_diffrn_radiation_wavelength 0.71073
_diffrn_reflns_av_R_equivalents 0.0485
_diffrn_reflns_av_unetI/netI 0.0233
_diffrn_reflns_Laue_measured_fraction_full 1.000
_diffrn_reflns_Laue_measured_fraction_max 0.998
_diffrn_reflns_limit_h_max 26
_diffrn_reflns_limit_h_min -26
_diffrn_reflns_limit_k_max 13
_diffrn_reflns_limit_k_min -13
_diffrn_reflns_limit_l_max 19
_diffrn_reflns_limit_l_min -19
_diffrn_reflns_number 26292
_diffrn_reflns_point_group_measured_fraction_full 1.000
_diffrn_reflns_point_group_measured_fraction_max 0.998
_diffrn_reflns_theta_full 25.242
_diffrn_reflns_theta_max 27.556
_diffrn_reflns_theta_min 2.411
_diffrn_source 'fine-focus sealed tube'
_exptl_absorpt_coefficient_mu 0.093
_exptl_absorpt_correction_T_max 0.9906
_exptl_absorpt_correction_T_min 0.9585
_exptl_absorpt_correction_type multi-scan
_exptl_absorpt_process_details '(Sheldrick, 2012)'
_exptl_crystal_colour colourless
_exptl_crystal_density_diffrn 1.382
_exptl_crystal_description platy-prism
_exptl_crystal_F_000 992
_exptl_crystal_size_max 0.462
_exptl_crystal_size_mid 0.198
_exptl_crystal_size_min 0.102
_refine_diff_density_max 0.216
_refine_diff_density_min -0.197
_refine_diff_density_rms 0.036
_refine_ls_extinction_coef 0.0025(4)
_refine_ls_extinction_expression Fc^*^=kFc[1+0.001xFc^2^\l^3^/sin(2\q)]^-1/4^
_refine_ls_extinction_method 'SHELXL-2014/7 (Sheldrick 2014'
_refine_ls_goodness_of_fit_ref 1.029
_refine_ls_hydrogen_treatment mixed
_refine_ls_matrix_type full
_refine_ls_number_parameters 167
_refine_ls_number_reflns 2629
_refine_ls_number_restraints 0
_refine_ls_restrained_S_all 1.029
_refine_ls_R_factor_all 0.0638
_refine_ls_R_factor_gt 0.0424
_refine_ls_shift/su_max 0.000
_refine_ls_shift/su_mean 0.000
_refine_ls_structure_factor_coef Fsqd
_refine_ls_weighting_details 'w=1/[\s^2^(Fo^2^)+(0.0445P)^2^+1.2988P] where P=(Fo^2^+2Fc^2^)/3'
_refine_ls_weighting_scheme calc
_refine_ls_wR_factor_gt 0.0973
_refine_ls_wR_factor_ref 0.1130
_reflns_Friedel_coverage 0.000
_reflns_number_gt 1954
_reflns_number_total 2629
_reflns_threshold_expression 'I > 2\s(I)'
_cod_data_source_file c7nj04266c2.cif
_cod_data_source_block 070ATC15
_cod_depositor_comments 'Adding full bibliography for 7056820--7056821.cif.'
_cod_database_code 7056820
_shelx_shelxl_version_number 2014/7
_shelx_space_group_comment
;
The symmetry employed for this shelxl refinement is uniquely defined
by the following loop, which should always be used as a source of
symmetry information in preference to the above space-group names.
They are only intended as comments.
;
_shelx_estimated_absorpt_t_min 0.958
_shelx_estimated_absorpt_t_max 0.991

loop_
_space_group_symop_operation_xyz
'x, y, z'
'-x, y, -z+1/2'
'x+1/2, y+1/2, z'
'-x+1/2, y+1/2, -z+1/2'
'-x, -y, -z'
'x, -y, z-1/2'
'-x+1/2, -y+1/2, -z'
'x+1/2, -y+1/2, z-1/2'

loop_
_atom_site_label
_atom_site_type_symbol
_atom_site_fract_x
_atom_site_fract_y
_atom_site_fract_z
_atom_site_U_iso_or_equiv
_atom_site_adp_type
_atom_site_occupancy
_atom_site_site_symmetry_order
_atom_site_calc_flag
_atom_site_refinement_flags_posn
_atom_site_refinement_flags_adp
O1 O 0.34899(7) 0.44841(11) 0.53870(11) 0.0491(3) Uani 1 1 d . .
H2 H 0.4020(13) 0.5782(19) 0.5751(18) 0.074 Uiso 1 1 d . U
O2 O 0.45577(7) 0.63637(11) 0.61087(11) 0.0513(3) Uani 1 1 d . .
N1 N 0.76142(9) 0.74726(15) 0.80979(14) 0.0560(4) Uani 1 1 d . .
C1 C 0.41149(9) 0.37588(14) 0.57263(13) 0.0366(3) Uani 1 1 d . .
C2 C 0.49867(9) 0.42017(14) 0.62579(13) 0.0349(3) Uani 1 1 d . .
C3 C 0.55479(9) 0.30279(13) 0.65579(15) 0.0400(3) Uani 1 1 d . .
H3A H 0.6083 0.2986 0.7438 0.048 Uiso 1 1 calc R U
H3B H 0.5717 0.3041 0.6092 0.048 Uiso 1 1 calc R U
C4 C 0.49271(10) 0.19009(14) 0.61623(14) 0.0387(3) Uani 1 1 d . .
C5 C 0.50743(12) 0.05736(16) 0.62047(17) 0.0537(4) Uani 1 1 d . .
H5 H 0.5622 0.0266 0.6524 0.064 Uiso 1 1 calc R U
C6 C 0.43935(12) -0.02882(17) 0.57638(18) 0.0591(5) Uani 1 1 d . .
H6 H 0.4487 -0.1181 0.5786 0.071 Uiso 1 1 calc R U
C7 C 0.35784(12) 0.01532(17) 0.52916(16) 0.0537(4) Uani 1 1 d . .
H7 H 0.3133 -0.0444 0.5009 0.064 Uiso 1 1 calc R U
C8 C 0.34203(10) 0.14661(16) 0.52365(15) 0.0467(4) Uani 1 1 d . .
H8 H 0.2871 0.1768 0.4913 0.056 Uiso 1 1 calc R U
C9 C 0.41029(9) 0.23342(14) 0.56767(13) 0.0372(3) Uani 1 1 d . .
C10 C 0.51799(9) 0.55020(14) 0.64538(13) 0.0362(3) Uani 1 1 d . .
C11 C 0.60399(9) 0.61347(14) 0.70474(13) 0.0370(3) Uani 1 1 d . .
C12 C 0.66330(10) 0.56244(16) 0.69960(15) 0.0439(4) Uani 1 1 d . .
H12 H 0.6524 0.4821 0.6621 0.053 Uiso 1 1 calc R U
C13 C 0.73915(11) 0.63366(18) 0.75145(17) 0.0529(4) Uani 1 1 d . .
H13 H 0.7774 0.5994 0.7450 0.064 Uiso 1 1 calc R U
C14 C 0.70494(12) 0.79340(17) 0.81703(17) 0.0551(5) Uani 1 1 d . .
H14 H 0.7193 0.8717 0.8591 0.066 Uiso 1 1 calc R U
C15 C 0.62645(11) 0.73211(16) 0.76592(16) 0.0487(4) Uani 1 1 d . .
H15 H 0.5889 0.7698 0.7723 0.058 Uiso 1 1 calc R U

loop_
_atom_site_aniso_label
_atom_site_aniso_U_11
_atom_site_aniso_U_22
_atom_site_aniso_U_33
_atom_site_aniso_U_23
_atom_site_aniso_U_13
_atom_site_aniso_U_12
O1 0.0338(5) 0.0451(6) 0.0656(7) -0.0071(5) 0.0333(6) 0.0006(5)
O2 0.0372(6) 0.0367(6) 0.0726(8) -0.0056(5) 0.0351(6) 0.0012(5)
N1 0.0440(8) 0.0535(9) 0.0655(10) -0.0006(7) 0.0359(8) -0.0103(7)
C1 0.0321(7) 0.0386(8) 0.0405(8) -0.0038(6) 0.0256(6) -0.0011(6)
C2 0.0302(7) 0.0357(7) 0.0398(7) -0.0004(6) 0.0246(6) 0.0005(6)
C3 0.0351(7) 0.0357(8) 0.0519(9) 0.0007(6) 0.0310(7) 0.0011(6)
C4 0.0380(8) 0.0363(8) 0.0435(8) 0.0006(6) 0.0288(7) 0.0001(6)
C5 0.0503(9) 0.0375(9) 0.0717(12) 0.0039(8) 0.0415(9) 0.0053(7)
C6 0.0661(12) 0.0334(8) 0.0741(12) -0.0007(8) 0.0470(11) -0.0024(8)
C7 0.0565(10) 0.0429(9) 0.0612(11) -0.0093(8) 0.0405(9) -0.0160(8)
C8 0.0402(8) 0.0463(9) 0.0540(10) -0.0097(7) 0.0327(8) -0.0093(7)
C9 0.0363(7) 0.0367(8) 0.0404(8) -0.0037(6) 0.0271(7) -0.0032(6)
C10 0.0315(7) 0.0357(7) 0.0404(8) 0.0002(6) 0.0244(6) 0.0017(6)
C11 0.0334(7) 0.0343(7) 0.0398(8) 0.0035(6) 0.0239(6) -0.0002(6)
C12 0.0382(8) 0.0455(9) 0.0484(9) -0.0018(7) 0.0301(7) -0.0022(7)
C13 0.0406(9) 0.0603(11) 0.0640(11) -0.0007(9) 0.0385(9) -0.0032(8)
C14 0.0514(10) 0.0412(9) 0.0687(11) -0.0082(8) 0.0399(9) -0.0112(7)
C15 0.0457(9) 0.0399(8) 0.0642(11) -0.0055(7) 0.0393(9) -0.0050(7)

loop_
_atom_type_symbol
_atom_type_description
_atom_type_scat_dispersion_real
_atom_type_scat_dispersion_imag
_atom_type_scat_source
C C 0.0033 0.0016 'International Tables Vol C Tables 4.2.6.8 and 6.1.1.4'
H H 0.0000 0.0000 'International Tables Vol C Tables 4.2.6.8 and 6.1.1.4'
N N 0.0061 0.0033 'International Tables Vol C Tables 4.2.6.8 and 6.1.1.4'
O O 0.0106 0.0060 'International Tables Vol C Tables 4.2.6.8 and 6.1.1.4'

loop_
_geom_angle_atom_site_label_1
_geom_angle_atom_site_label_2
_geom_angle_atom_site_label_3
_geom_angle
C10 O2 H2 103.2(11)
C13 N1 C14 115.81(14)
O1 C1 C2 125.52(13)
O1 C1 C9 126.39(13)
C2 C1 C9 108.08(12)
C10 C2 C1 119.44(12)
C10 C2 C3 131.49(12)
C1 C2 C3 108.99(12)
C2 C3 C4 102.62(11)
C2 C3 H3A 111.2
C4 C3 H3A 111.2
C2 C3 H3B 111.2
C4 C3 H3B 111.2
H3A C3 H3B 109.2
C5 C4 C9 119.34(14)
C5 C4 C3 129.06(14)
C9 C4 C3 111.58(12)
C4 C5 C6 118.92(15)
C4 C5 H5 120.5
C6 C5 H5 120.5
C7 C6 C5 121.25(16)
C7 C6 H6 119.4
C5 C6 H6 119.4
C8 C7 C6 120.53(15)
C8 C7 H7 119.7
C6 C7 H7 119.7
C7 C8 C9 118.32(15)
C7 C8 H8 120.8
C9 C8 H8 120.8
C4 C9 C8 121.63(14)
C4 C9 C1 108.72(12)
C8 C9 C1 129.65(14)
O2 C10 C2 119.99(12)
O2 C10 C11 112.51(12)
C2 C10 C11 127.50(13)
C12 C11 C15 117.23(13)
C12 C11 C10 123.25(13)
C15 C11 C10 119.49(13)
C11 C12 C13 118.56(15)
C11 C12 H12 120.7
C13 C12 H12 120.7
N1 C13 C12 124.94(15)
N1 C13 H13 117.5
C12 C13 H13 117.5
N1 C14 C15 123.99(16)
N1 C14 H14 118.0
C15 C14 H14 118.0
C14 C15 C11 119.43(15)
C14 C15 H15 120.3
C11 C15 H15 120.3

loop_
_geom_bond_atom_site_label_1
_geom_bond_atom_site_label_2
_geom_bond_distance
O1 C1 1.2557(16)
O2 C10 1.3363(16)
O2 H2 1.03(2)
N1 C13 1.329(2)
N1 C14 1.332(2)
C1 C2 1.4543(18)
C1 C9 1.459(2)
C2 C10 1.362(2)
C2 C3 1.5083(19)
C3 C4 1.5108(19)
C3 H3A 0.9700
C3 H3B 0.9700
C4 C5 1.384(2)
C4 C9 1.388(2)
C5 C6 1.384(2)
C5 H5 0.9300
C6 C7 1.381(2)
C6 H6 0.9300
C7 C8 1.372(2)
C7 H7 0.9300
C8 C9 1.391(2)
C8 H8 0.9300
C10 C11 1.4817(19)
C11 C12 1.384(2)
C11 C15 1.391(2)
C12 C13 1.385(2)
C12 H12 0.9300
C13 H13 0.9300
C14 C15 1.380(2)
C14 H14 0.9300
C15 H15 0.9300

loop_
_geom_hbond_atom_site_label_D
_geom_hbond_atom_site_label_H
_geom_hbond_atom_site_label_A
_geom_hbond_distance_DH
_geom_hbond_distance_HA
_geom_hbond_distance_DA
_geom_hbond_angle_DHA
O2 H2 O1 1.03(2) 1.56(2) 2.5412(15) 157.2(17)

loop_
_geom_torsion_atom_site_label_1
_geom_torsion_atom_site_label_2
_geom_torsion_atom_site_label_3
_geom_torsion_atom_site_label_4
_geom_torsion
O1 C1 C2 C10 2.0(2)
C9 C1 C2 C10 -177.14(13)
O1 C1 C2 C3 179.09(14)
C9 C1 C2 C3 -0.07(16)
C10 C2 C3 C4 176.25(16)
C1 C2 C3 C4 -0.36(15)
C2 C3 C4 C5 179.29(17)
C2 C3 C4 C9 0.69(16)
C9 C4 C5 C6 -0.2(3)
C3 C4 C5 C6 -178.74(16)
C4 C5 C6 C7 -0.3(3)
C5 C6 C7 C8 0.7(3)
C6 C7 C8 C9 -0.5(3)
C5 C4 C9 C8 0.4(2)
C3 C4 C9 C8 179.12(14)
C5 C4 C9 C1 -179.51(15)
C3 C4 C9 C1 -0.77(17)
C7 C8 C9 C4 0.0(2)
C7 C8 C9 C1 179.87(16)
O1 C1 C9 C4 -178.63(14)
C2 C1 C9 C4 0.51(17)
O1 C1 C9 C8 1.5(3)
C2 C1 C9 C8 -179.37(15)
C1 C2 C10 O2 -2.9(2)
C3 C2 C10 O2 -179.21(14)
C1 C2 C10 C11 176.18(13)
C3 C2 C10 C11 -0.1(3)
O2 C10 C11 C12 -150.71(14)
C2 C10 C11 C12 30.2(2)
O2 C10 C11 C15 27.2(2)
C2 C10 C11 C15 -151.91(16)
C15 C11 C12 C13 -2.1(2)
C10 C11 C12 C13 175.91(14)
C14 N1 C13 C12 -0.1(3)
C11 C12 C13 N1 2.0(3)
C13 N1 C14 C15 -1.6(3)
N1 C14 C15 C11 1.4(3)
C12 C11 C15 C14 0.5(2)
C10 C11 C15 C14 -177.52(15)
